data_1555122
loop_
_publ_author_name
'Hsueh, Nathanael'
'Clarkson, Guy J.'
'Shipman, Michael'

_publ_section_title
;
 Generation and Ring Opening of Aziridines in Telescoped Continuous Flow
 Processes.
;
_journal_issue 14
_journal_name_full 'Organic letters'
_journal_page_first 3632
_journal_page_last 3635
_journal_paper_doi 10.1021/acs.orglett.5b01777
_journal_volume 17
_journal_year 2015
_chemical_formula_moiety 'C11 H14 N2 O2 S'
_chemical_formula_sum 'C11 H14 N2 O2 S'
_chemical_formula_weight 238.30
_space_group_crystal_system monoclinic
_space_group_IT_number 14
_space_group_name_Hall '-P 2yn'
_space_group_name_H-M_alt 'P 1 21/n 1'
_atom_sites_solution_hydrogens geom
_atom_sites_solution_primary direct
_audit_creation_date 2015-02-13
_audit_creation_method
;
Olex2 1.2
(compiled 2015.01.26 svn.r3151 for OlexSys, GUI svn.r4998)
;
_cell_angle_alpha 90
_cell_angle_beta 108.006(4)
_cell_angle_gamma 90
_cell_formula_units_Z 4
_cell_length_a 15.2033(5)
_cell_length_b 5.10542(13)
_cell_length_c 15.6074(6)
_cell_measurement_reflns_used 2712
_cell_measurement_temperature 150(2)
_cell_measurement_theta_max 78.2620
_cell_measurement_theta_min 3.5320
_cell_volume 1152.10(7)
_computing_cell_refinement
;
CrysAlisPro, Agilent Technologies,
Version 1.171.37.33 (release 27-03-2014 CrysAlis171 .NET)
(compiled Mar 27 2014,17:12:48)
;
_computing_data_collection
;
CrysAlisPro, Agilent Technologies,
Version 1.171.37.33 (release 27-03-2014 CrysAlis171 .NET)
(compiled Mar 27 2014,17:12:48)
;
_computing_data_reduction
;
CrysAlisPro, Agilent Technologies,
Version 1.171.37.33 (release 27-03-2014 CrysAlis171 .NET)
(compiled Mar 27 2014,17:12:48)
;
_computing_molecular_graphics 'Olex2 (Dolomanov et al., 2009)'
_computing_publication_material 'Olex2 (Dolomanov et al., 2009)'
_computing_structure_refinement 'ShelXL (Sheldrick, 2008)'
_computing_structure_solution 'ShelXS (Sheldrick, 2008)'
_diffrn_ambient_temperature 150(2)
_diffrn_detector 'CCD plate'
_diffrn_detector_area_resol_mean 10.2833
_diffrn_detector_type Ruby
_diffrn_measured_fraction_theta_full 0.950
_diffrn_measured_fraction_theta_max 0.914
_diffrn_measurement_details
;
#__ type_ start__ end____ width___ exp.time_
  1 omega -101.00  -16.00   1.0000   15.0000
omega____ theta____ kappa____ phi______ frames
    -      -38.5000  -47.0000  127.0000 85

#__ type_ start__ end____ width___ exp.time_
  2 omega  -95.00  -59.00   1.0000   15.0000
omega____ theta____ kappa____ phi______ frames
    -      -38.5000 -169.0000  -89.0000 36

#__ type_ start__ end____ width___ exp.time_
  3 omega  -51.00   27.00   1.0000   15.0000
omega____ theta____ kappa____ phi______ frames
    -      -38.5000   47.0000  -83.0000 78

#__ type_ start__ end____ width___ exp.time_
  4 omega  -50.00   -7.00   1.0000   15.0000
omega____ theta____ kappa____ phi______ frames
    -      -38.5000   38.0000    0.0000 43

#__ type_ start__ end____ width___ exp.time_
  5 omega   73.00  112.00   1.0000   15.0000
omega____ theta____ kappa____ phi______ frames
    -       43.3790   38.0000   90.0000 39

#__ type_ start__ end____ width___ exp.time_
  6 omega   16.00   84.00   1.0000   15.0000
omega____ theta____ kappa____ phi______ frames
    -       43.3790   77.0000   30.0000 68

#__ type_ start__ end____ width___ exp.time_
  7 omega   93.00  125.00   1.0000   60.0000
omega____ theta____ kappa____ phi______ frames
    -      114.0000   45.0000   60.0000 32

#__ type_ start__ end____ width___ exp.time_
  8 omega   52.00   96.00   1.0000   60.0000
omega____ theta____ kappa____ phi______ frames
    -      114.0000  -45.0000   60.0000 44

#__ type_ start__ end____ width___ exp.time_
  9 omega  153.00  178.00   1.0000   60.0000
omega____ theta____ kappa____ phi______ frames
    -      114.0000   47.0000  -83.0000 25

#__ type_ start__ end____ width___ exp.time_
 10 omega  133.00  175.00   1.0000   60.0000
omega____ theta____ kappa____ phi______ frames
    -      114.0000   61.0000   30.0000 42

#__ type_ start__ end____ width___ exp.time_
 11 omega   88.00  114.00   1.0000   60.0000
omega____ theta____ kappa____ phi______ frames
    -      114.0000   61.0000  -30.0000 26

#__ type_ start__ end____ width___ exp.time_
 12 omega  122.00  176.00   1.0000   60.0000
omega____ theta____ kappa____ phi______ frames
    -      114.0000   61.0000  -30.0000 54

#__ type_ start__ end____ width___ exp.time_
 13 omega  101.00  168.00   1.0000   60.0000
omega____ theta____ kappa____ phi______ frames
    -      114.0000  111.0000  150.0000 67

#__ type_ start__ end____ width___ exp.time_
 14 omega   55.00   91.00   1.0000   60.0000
omega____ theta____ kappa____ phi______ frames
    -      114.0000  -45.0000 -120.0000 36

#__ type_ start__ end____ width___ exp.time_
 15 omega   88.00  118.00   1.0000   60.0000
omega____ theta____ kappa____ phi______ frames
    -      114.0000   61.0000   30.0000 30

#__ type_ start__ end____ width___ exp.time_
 16 omega   62.00   91.00   1.0000   60.0000
omega____ theta____ kappa____ phi______ frames
    -      114.0000  -94.0000 -120.0000 29

#__ type_ start__ end____ width___ exp.time_
 17 omega   92.00  121.00   1.0000   60.0000
omega____ theta____ kappa____ phi______ frames
    -      114.0000   45.0000    0.0000 29

#__ type_ start__ end____ width___ exp.time_
 18 omega   84.00  110.00   1.0000   60.0000
omega____ theta____ kappa____ phi______ frames
    -      114.0000   77.0000   30.0000 26

#__ type_ start__ end____ width___ exp.time_
 19 omega  140.00  166.00   1.0000   60.0000
omega____ theta____ kappa____ phi______ frames
    -      114.0000   45.0000    0.0000 26
;
_diffrn_measurement_device 'four-circle diffractometer'
_diffrn_measurement_device_type 'Xcalibur, Ruby, Gemini'
_diffrn_measurement_method '\w scans'
_diffrn_orient_matrix_UB_11 -0.0788327000
_diffrn_orient_matrix_UB_12 -0.1633228000
_diffrn_orient_matrix_UB_13 0.0157470000
_diffrn_orient_matrix_UB_21 -0.0354660000
_diffrn_orient_matrix_UB_22 -0.0669750000
_diffrn_orient_matrix_UB_23 -0.1011618000
_diffrn_orient_matrix_UB_31 0.0622816000
_diffrn_orient_matrix_UB_32 -0.2446449000
_diffrn_orient_matrix_UB_33 0.0171697000
_diffrn_radiation_monochromator graphite
_diffrn_radiation_probe x-ray
_diffrn_radiation_type CuK\a
_diffrn_radiation_wavelength 1.54184
_diffrn_reflns_av_R_equivalents 0.0287
_diffrn_reflns_av_unetI/netI 0.0338
_diffrn_reflns_Laue_measured_fraction_full 0.950
_diffrn_reflns_Laue_measured_fraction_max 0.914
_diffrn_reflns_limit_h_max 18
_diffrn_reflns_limit_h_min -18
_diffrn_reflns_limit_k_max 6
_diffrn_reflns_limit_k_min -6
_diffrn_reflns_limit_l_max 18
_diffrn_reflns_limit_l_min -19
_diffrn_reflns_number 5511
_diffrn_reflns_point_group_measured_fraction_full 0.950
_diffrn_reflns_point_group_measured_fraction_max 0.914
_diffrn_reflns_theta_full 67.684
_diffrn_reflns_theta_max 78.484
_diffrn_reflns_theta_min 3.547
_diffrn_source 'Enhance (Cu) X-ray Source'
_exptl_absorpt_coefficient_mu 2.403
_exptl_absorpt_correction_T_max 1.00000
_exptl_absorpt_correction_T_min 0.53701
_exptl_absorpt_correction_type multi-scan
_exptl_absorpt_process_details
;
CrysAlisPro, Agilent Technologies,
Version 1.171.37.33 (release 27-03-2014 CrysAlis171 .NET)
(compiled Mar 27 2014,17:12:48)
Empirical absorption correction using spherical harmonics,
 implemented in SCALE3 ABSPACK scaling algorithm.
;
_exptl_crystal_colour colourless
_exptl_crystal_colour_primary colourless
_exptl_crystal_density_diffrn 1.374
_exptl_crystal_description block
_exptl_crystal_F_000 504
_exptl_crystal_size_max 0.38
_exptl_crystal_size_mid 0.1
_exptl_crystal_size_min 0.04
_refine_diff_density_max 0.310
_refine_diff_density_min -0.366
_refine_diff_density_rms 0.054
_refine_ls_extinction_method none
_refine_ls_goodness_of_fit_ref 1.052
_refine_ls_hydrogen_treatment constr
_refine_ls_matrix_type full
_refine_ls_number_parameters 147
_refine_ls_number_reflns 2276
_refine_ls_number_restraints 0
_refine_ls_restrained_S_all 1.052
_refine_ls_R_factor_all 0.0413
_refine_ls_R_factor_gt 0.0372
_refine_ls_shift/su_max 0.000
_refine_ls_shift/su_mean 0.000
_refine_ls_structure_factor_coef Fsqd
_refine_ls_weighting_details 'w=1/[\s^2^(Fo^2^)+(0.0649P)^2^+0.3253P] where P=(Fo^2^+2Fc^2^)/3'
_refine_ls_weighting_scheme calc
_refine_ls_wR_factor_gt 0.1042
_refine_ls_wR_factor_ref 0.1081
_reflns_Friedel_coverage 0.000
_reflns_number_gt 2041
_reflns_number_total 2276
_reflns_threshold_expression 'I > 2\s(I)'
_cod_data_source_file ol5b01777_si_004.cif
_cod_data_source_block nh1
_cod_original_cell_volume 1152.11(7)
_cod_database_code 1555122
_chemical_oxdiff_formula 'C20 H20 N O2 S'
_shelx_space_group_comment
;
The symmetry employed for this shelxl refinement is uniquely defined
by the following loop, which should always be used as a source of
symmetry information in preference to the above space-group names.
They are only intended as comments.
;
_reflns_odcompleteness_completeness 90.95
_reflns_odcompleteness_iscentric 1
_reflns_odcompleteness_theta 76.86
_olex2_refinement_description
;
The crystals were very weakly diffracting and Cu radiation and long 
exposures were used to get the best data possible.
There is a B alert from the checkcif program for weak data.
1. Fixed Uiso
 At 1.2 times of:
  All C(H) groups, All C(H,H) groups
 At 1.5 times of:
  All C(H,H,H) groups
2.a Ternary CH refined with riding coordinates:
 C5(H5)
2.b Secondary CH2 refined with riding coordinates:
 C4(H4A,H4B)
2.c Aromatic/amide H refined with riding coordinates:
 C7(H7), C8(H8), C9(H9), C10(H10), C11(H11)
2.d Idealised Me refined as rotating group:
 C13(H13A,H13B,H13C), C1(H1A,H1B,H1C)
;
_shelx_shelxl_version_number 2014/7
_olex2_submission_special_instructions 'No special instructions were received'

loop_
_space_group_symop_operation_xyz
'x, y, z'
'-x+1/2, y+1/2, -z+1/2'
'-x, -y, -z'
'x-1/2, -y-1/2, z-1/2'

loop_
_atom_site_label
_atom_site_type_symbol
_atom_site_fract_x
_atom_site_fract_y
_atom_site_fract_z
_atom_site_U_iso_or_equiv
_atom_site_adp_type
_atom_site_occupancy
_atom_site_site_symmetry_order
_atom_site_calc_flag
_atom_site_refinement_flags_posn
C1 C 0.59041(13) 0.2150(4) 0.59838(14) 0.0407(5) Uani 1 1 d .
H1A H 0.5880 0.0308 0.5801 0.061 Uiso 1 1 calc GR
H1B H 0.6523 0.2557 0.6389 0.061 Uiso 1 1 calc GR
H1C H 0.5769 0.3270 0.5449 0.061 Uiso 1 1 calc GR
C2 C 0.52045(11) 0.2629(3) 0.64590(12) 0.0296(4) Uani 1 1 d .
N3 N 0.52338(9) 0.1270(3) 0.72657(9) 0.0258(3) Uani 1 1 d .
C4 C 0.45687(11) 0.2595(3) 0.76399(12) 0.0281(3) Uani 1 1 d .
H4A H 0.4880 0.3864 0.8117 0.034 Uiso 1 1 calc R
H4B H 0.4214 0.1323 0.7882 0.034 Uiso 1 1 calc R
C5 C 0.39486(11) 0.3983(3) 0.67884(12) 0.0289(3) Uani 1 1 d .
H5 H 0.3797 0.5787 0.6949 0.035 Uiso 1 1 calc R
N5 N 0.45140(10) 0.4155(3) 0.61706(11) 0.0329(3) Uani 1 1 d .
C6 C 0.30579(11) 0.2492(3) 0.63477(11) 0.0263(3) Uani 1 1 d .
C7 C 0.30513(12) 0.0277(3) 0.58277(12) 0.0304(4) Uani 1 1 d .
H7 H 0.3608 -0.0294 0.5732 0.036 Uiso 1 1 calc R
C8 C 0.22354(13) -0.1108(4) 0.54466(13) 0.0355(4) Uani 1 1 d .
H8 H 0.2238 -0.2623 0.5094 0.043 Uiso 1 1 calc R
C9 C 0.14181(13) -0.0286(4) 0.55799(13) 0.0343(4) Uani 1 1 d .
H9 H 0.0860 -0.1223 0.5315 0.041 Uiso 1 1 calc R
C10 C 0.14196(12) 0.1905(4) 0.61010(14) 0.0358(4) Uani 1 1 d .
H10 H 0.0862 0.2476 0.6194 0.043 Uiso 1 1 calc R
C11 C 0.22371(12) 0.3273(3) 0.64885(13) 0.0328(4) Uani 1 1 d .
H11 H 0.2235 0.4760 0.6854 0.039 Uiso 1 1 calc R
O12A O 0.65518(8) -0.1809(2) 0.74328(9) 0.0351(3) Uani 1 1 d .
O12B O 0.57351(8) -0.1629(2) 0.85736(9) 0.0340(3) Uani 1 1 d .
S12 S 0.61104(2) -0.03016(7) 0.79560(3) 0.02489(15) Uani 1 1 d .
C13 C 0.68804(12) 0.2119(3) 0.85517(13) 0.0322(4) Uani 1 1 d .
H13A H 0.7388 0.1290 0.9021 0.048 Uiso 1 1 calc GR
H13B H 0.6552 0.3336 0.8831 0.048 Uiso 1 1 calc GR
H13C H 0.7131 0.3079 0.8136 0.048 Uiso 1 1 calc GR

loop_
_atom_site_aniso_label
_atom_site_aniso_U_11
_atom_site_aniso_U_22
_atom_site_aniso_U_33
_atom_site_aniso_U_23
_atom_site_aniso_U_13
_atom_site_aniso_U_12
C1 0.0311(9) 0.0592(12) 0.0372(10) 0.0101(9) 0.0182(8) 0.0062(8)
C2 0.0268(8) 0.0342(9) 0.0301(9) 0.0061(6) 0.0122(6) -0.0005(6)
N3 0.0233(6) 0.0302(7) 0.0263(7) 0.0035(5) 0.0110(5) 0.0043(5)
C4 0.0228(8) 0.0326(8) 0.0312(9) 0.0014(7) 0.0119(6) 0.0050(6)
C5 0.0260(8) 0.0260(8) 0.0365(9) 0.0038(7) 0.0123(7) 0.0031(6)
N5 0.0268(7) 0.0370(8) 0.0365(8) 0.0117(6) 0.0121(6) 0.0017(6)
C6 0.0251(8) 0.0270(8) 0.0272(8) 0.0070(6) 0.0087(6) 0.0052(6)
C7 0.0280(8) 0.0354(9) 0.0284(9) 0.0019(6) 0.0096(7) 0.0076(6)
C8 0.0389(10) 0.0364(9) 0.0296(9) -0.0010(7) 0.0082(7) 0.0032(7)
C9 0.0300(9) 0.0366(9) 0.0339(10) 0.0053(7) 0.0063(7) -0.0019(7)
C10 0.0265(8) 0.0386(10) 0.0449(11) 0.0033(8) 0.0147(7) 0.0030(7)
C11 0.0295(9) 0.0297(8) 0.0420(10) -0.0004(7) 0.0151(7) 0.0040(6)
O12A 0.0298(6) 0.0323(6) 0.0440(8) -0.0036(5) 0.0126(5) 0.0066(5)
O12B 0.0268(6) 0.0348(7) 0.0406(7) 0.0125(5) 0.0106(5) -0.0005(5)
S12 0.0205(2) 0.0233(2) 0.0311(3) 0.00252(14) 0.00821(16) 0.00132(12)
C13 0.0248(8) 0.0330(9) 0.0380(10) -0.0019(7) 0.0086(7) -0.0042(6)

loop_
_atom_type_symbol
_atom_type_description
_atom_type_scat_dispersion_real
_atom_type_scat_dispersion_imag
_atom_type_scat_source
C C 0.0181 0.0091 'International Tables Vol C Tables 4.2.6.8 and 6.1.1.4'
H H 0.0000 0.0000 'International Tables Vol C Tables 4.2.6.8 and 6.1.1.4'
N N 0.0311 0.0180 'International Tables Vol C Tables 4.2.6.8 and 6.1.1.4'
O O 0.0492 0.0322 'International Tables Vol C Tables 4.2.6.8 and 6.1.1.4'
S S 0.3331 0.5567 'International Tables Vol C Tables 4.2.6.8 and 6.1.1.4'

loop_
_geom_angle_atom_site_label_1
_geom_angle_atom_site_label_2
_geom_angle_atom_site_label_3
_geom_angle
H1A C1 H1B 109.5
H1A C1 H1C 109.5
H1B C1 H1C 109.5
C2 C1 H1A 109.5
C2 C1 H1B 109.5
C2 C1 H1C 109.5
N3 C2 C1 121.74(15)
N5 C2 C1 124.14(16)
N5 C2 N3 114.04(15)
C2 N3 C4 106.71(13)
C2 N3 S12 127.95(11)
C4 N3 S12 118.69(11)
N3 C4 H4A 111.7
N3 C4 H4B 111.7
N3 C4 C5 100.38(13)
H4A C4 H4B 109.5
C5 C4 H4A 111.7
C5 C4 H4B 111.7
C4 C5 H5 109.5
N5 C5 C4 105.37(12)
N5 C5 H5 109.5
N5 C5 C6 110.53(14)
C6 C5 C4 112.41(14)
C6 C5 H5 109.5
C2 N5 C5 108.36(14)
C7 C6 C5 121.09(15)
C7 C6 C11 118.73(16)
C11 C6 C5 120.14(16)
C6 C7 H7 119.7
C6 C7 C8 120.51(16)
C8 C7 H7 119.7
C7 C8 H8 119.9
C9 C8 C7 120.23(18)
C9 C8 H8 119.9
C8 C9 H9 120.2
C10 C9 C8 119.64(18)
C10 C9 H9 120.2
C9 C10 H10 120.0
C9 C10 C11 120.07(17)
C11 C10 H10 120.0
C6 C11 H11 119.6
C10 C11 C6 120.80(17)
C10 C11 H11 119.6
N3 S12 C13 106.06(8)
O12A S12 N3 108.49(8)
O12A S12 O12B 118.93(8)
O12A S12 C13 109.08(8)
O12B S12 N3 105.16(7)
O12B S12 C13 108.38(9)
S12 C13 H13A 109.5
S12 C13 H13B 109.5
S12 C13 H13C 109.5
H13A C13 H13B 109.5
H13A C13 H13C 109.5
H13B C13 H13C 109.5

loop_
_geom_bond_atom_site_label_1
_geom_bond_atom_site_label_2
_geom_bond_distance
C1 H1A 0.9800
C1 H1B 0.9800
C1 H1C 0.9800
C1 C2 1.493(2)
C2 N3 1.426(2)
C2 N5 1.273(2)
N3 C4 1.4787(19)
N3 S12 1.6410(14)
C4 H4A 0.9900
C4 H4B 0.9900
C4 C5 1.543(2)
C5 H5 1.0000
C5 N5 1.480(2)
C5 C6 1.520(2)
C6 C7 1.390(2)
C6 C11 1.391(2)
C7 H7 0.9500
C7 C8 1.392(3)
C8 H8 0.9500
C8 C9 1.387(3)
C9 H9 0.9500
C9 C10 1.382(3)
C10 H10 0.9500
C10 C11 1.391(3)
C11 H11 0.9500
O12A S12 1.4311(13)
O12B S12 1.4332(12)
S12 C13 1.7575(18)
C13 H13A 0.9800
C13 H13B 0.9800
C13 H13C 0.9800

loop_
_geom_torsion_atom_site_label_1
_geom_torsion_atom_site_label_2
_geom_torsion_atom_site_label_3
_geom_torsion_atom_site_label_4
_geom_torsion
C1 C2 N3 C4 168.86(16)
C1 C2 N3 S12 18.4(3)
C1 C2 N5 C5 176.28(17)
C2 N3 C4 C5 21.03(16)
C2 N3 S12 O12A -43.24(17)
C2 N3 S12 O12B -171.48(15)
C2 N3 S12 C13 73.82(16)
N3 C2 N5 C5 -0.5(2)
N3 C4 C5 N5 -21.23(16)
N3 C4 C5 C6 99.22(15)
C4 N3 S12 O12A 169.37(12)
C4 N3 S12 O12B 41.12(14)
C4 N3 S12 C13 -73.58(14)
C4 C5 N5 C2 14.35(19)
C4 C5 C6 C7 -77.21(19)
C4 C5 C6 C11 100.33(18)
C5 C6 C7 C8 178.37(16)
C5 C6 C11 C10 -179.02(16)
N5 C2 N3 C4 -14.3(2)
N5 C2 N3 S12 -164.72(14)
N5 C5 C6 C7 40.2(2)
N5 C5 C6 C11 -142.24(16)
C6 C5 N5 C2 -107.34(16)
C6 C7 C8 C9 0.2(3)
C7 C6 C11 C10 -1.4(3)
C7 C8 C9 C10 -0.6(3)
C8 C9 C10 C11 0.0(3)
C9 C10 C11 C6 1.0(3)
C11 C6 C7 C8 0.8(3)
S12 N3 C4 C5 174.69(11)
